data_7708854
loop_
_publ_author_name
'Cabeza, Javier A.'
'Fern\'andez, Israel'
'Garc\'ia-\'Alvarez, Pablo'
'Garc\'ia-Soriano, Rub\'en'
'Laglera-G\'andara, Carlos J'
'Toral, Rub\'en'

_publ_section_title
;
 Stannylenes based on pyrrole-phosphane and dipyrromethane-diphosphane
 scaffolds: syntheses and behavior as precursors to PSnP pincer
 palladium(II), palladium(0) and gold(I) complexes.
;
_journal_issue 44
_journal_name_full 'Dalton transactions (Cambridge, England : 2003)'
_journal_page_first 16122
_journal_page_last 16132
_journal_paper_doi 10.1039/d1dt02967c
_journal_volume 50
_journal_year 2021
_chemical_formula_moiety 'C25 H42 N2 P2 Sn'
_chemical_formula_sum 'C25 H42 N2 P2 Sn'
_chemical_formula_weight 551.23
_space_group_crystal_system monoclinic
_space_group_IT_number 14
_space_group_name_Hall '-P 2ybc'
_space_group_name_H-M_alt 'P 1 21/c 1'
_atom_sites_solution_hydrogens geom
_audit_creation_method SHELXL-2014
_audit_update_record
;
2021-07-19 deposited with the CCDC.	2021-10-06 downloaded from the CCDC.
;
_cell_angle_alpha 90
_cell_angle_beta 102.9590(10)
_cell_angle_gamma 90
_cell_formula_units_Z 4
_cell_length_a 8.58170(10)
_cell_length_b 18.74760(10)
_cell_length_c 16.60050(10)
_cell_measurement_reflns_used 10182
_cell_measurement_temperature 150(2)
_cell_measurement_theta_max 69.3550
_cell_measurement_theta_min 3.6030
_cell_volume 2602.77(4)
_computing_cell_refinement 'CrysAlisPro 1.171.38.46 (Rigaku Oxford Diffraction, 2015)'
_computing_data_collection 'CrysAlisPro 1.171.38.46 (Rigaku Oxford Diffraction, 2015)'
_computing_data_reduction 'CrysAlisPro 1.171.38.46 (Rigaku Oxford Diffraction, 2015)'
_computing_molecular_graphics 'MERCURY (Cambridge Crystallographic Data Centre: Cambridge, UK, 2018)'
_computing_publication_material 'SHELXL-2013 (Sheldrick, 2013)'
_computing_structure_refinement 'SHELXL-2013 (Sheldrick, 2013)'
_computing_structure_solution 'SIR-97 (Giacovazzo, 1999)'
_diffrn_ambient_temperature 150(2)
_diffrn_measured_fraction_theta_full 0.999
_diffrn_measured_fraction_theta_max 0.988
_diffrn_measurement_device_type 'Xcalibur, Onyx, Nova'
_diffrn_radiation_type CuK\a
_diffrn_radiation_wavelength 1.5418
_diffrn_reflns_av_R_equivalents 0.0343
_diffrn_reflns_av_unetI/netI 0.0332
_diffrn_reflns_Laue_measured_fraction_full 0.999
_diffrn_reflns_Laue_measured_fraction_max 0.988
_diffrn_reflns_limit_h_max 10
_diffrn_reflns_limit_h_min -10
_diffrn_reflns_limit_k_max 21
_diffrn_reflns_limit_k_min -22
_diffrn_reflns_limit_l_max 17
_diffrn_reflns_limit_l_min -20
_diffrn_reflns_number 14699
_diffrn_reflns_point_group_measured_fraction_full 0.999
_diffrn_reflns_point_group_measured_fraction_max 0.988
_diffrn_reflns_theta_full 67.680
_diffrn_reflns_theta_max 69.502
_diffrn_reflns_theta_min 3.609
_exptl_absorpt_coefficient_mu 9.064
_exptl_absorpt_correction_T_max 1.00000
_exptl_absorpt_correction_T_min 0.30211
_exptl_absorpt_correction_type multi-scan
_exptl_absorpt_process_details
;
CrysAlisPro 1.171.38.46 (Rigaku Oxford Diffraction, 2015)
Empirical absorption correction using spherical harmonics,
 implemented in SCALE3 ABSPACK scaling algorithm.
;
_exptl_crystal_colour colourless
_exptl_crystal_density_diffrn 1.407
_exptl_crystal_description block
_exptl_crystal_F_000 1144
_exptl_crystal_size_max 0.27
_exptl_crystal_size_mid 0.20
_exptl_crystal_size_min 0.10
_refine_diff_density_max 0.400
_refine_diff_density_min -0.767
_refine_diff_density_rms 0.101
_refine_ls_extinction_method none
_refine_ls_goodness_of_fit_ref 1.053
_refine_ls_hydrogen_treatment constr
_refine_ls_matrix_type full
_refine_ls_number_parameters 281
_refine_ls_number_reflns 4837
_refine_ls_number_restraints 0
_refine_ls_restrained_S_all 1.053
_refine_ls_R_factor_all 0.0276
_refine_ls_R_factor_gt 0.0252
_refine_ls_shift/su_max 0.003
_refine_ls_shift/su_mean 0.000
_refine_ls_structure_factor_coef Fsqd
_refine_ls_weighting_details 'w=1/[\s^2^(Fo^2^)+(0.0337P)^2^] where P=(Fo^2^+2Fc^2^)/3'
_refine_ls_weighting_scheme calc
_refine_ls_wR_factor_gt 0.0612
_refine_ls_wR_factor_ref 0.0630
_reflns_Friedel_coverage 0.000
_reflns_number_gt 4486
_reflns_number_total 4837
_reflns_threshold_expression 'I > 2\s(I)'
_cod_data_source_file d1dt02967c2.cif
_cod_data_source_block 4-21012-rgs41
_cod_original_sg_symbol_H-M 'P 21/c'
_cod_database_code 7708854
_shelx_space_group_comment
;
The symmetry employed for this shelxl refinement is uniquely defined
by the following loop, which should always be used as a source of
symmetry information in preference to the above space-group names.
They are only intended as comments.
;
_shelxl_version_number 2014-3

loop_
_space_group_symop_operation_xyz
'x, y, z'
'-x, y+1/2, -z+1/2'
'-x, -y, -z'
'x, -y-1/2, z-1/2'

loop_
_atom_site_label
_atom_site_type_symbol
_atom_site_fract_x
_atom_site_fract_y
_atom_site_fract_z
_atom_site_U_iso_or_equiv
_atom_site_adp_type
_atom_site_occupancy
_atom_site_site_symmetry_order
_atom_site_calc_flag
_atom_site_refinement_flags_posn
_atom_site_refinement_flags_adp
_atom_site_refinement_flags_occupancy
_atom_site_disorder_assembly
_atom_site_disorder_group
C1 C 0.8463(3) 0.92270(13) 0.78934(15) 0.0295(5) Uani 1 1 d . . . . .
H1A H 0.9553 0.9242 0.8237 0.044 Uiso 1 1 calc R U . . .
H1B H 0.7739 0.9025 0.8214 0.044 Uiso 1 1 calc R U . . .
H1C H 0.8118 0.9712 0.7717 0.044 Uiso 1 1 calc R U . . .
C2 C 0.9567(3) 0.90514(14) 0.66219(17) 0.0313(6) Uani 1 1 d . . . . .
H2A H 0.9223 0.9531 0.6422 0.047 Uiso 1 1 calc R U . . .
H2B H 0.9552 0.8736 0.6150 0.047 Uiso 1 1 calc R U . . .
H2C H 1.0654 0.9074 0.6967 0.047 Uiso 1 1 calc R U . . .
C3 C 0.8433(3) 0.87618(12) 0.71316(14) 0.0218(5) Uani 1 1 d . . . . .
H3 H 0.8830 0.8278 0.7334 0.026 Uiso 1 1 calc R U . . .
C4 C 0.5972(3) 0.76845(13) 0.77029(15) 0.0282(5) Uani 1 1 d . . . . .
H4A H 0.5267 0.7507 0.8048 0.042 Uiso 1 1 calc R U . . .
H4B H 0.6964 0.7865 0.8058 0.042 Uiso 1 1 calc R U . . .
H4C H 0.6222 0.7296 0.7358 0.042 Uiso 1 1 calc R U . . .
C5 C 0.3533(3) 0.80256(14) 0.66303(18) 0.0328(6) Uani 1 1 d . . . . .
H5A H 0.3720 0.7637 0.6268 0.049 Uiso 1 1 calc R U . . .
H5B H 0.2990 0.8420 0.6293 0.049 Uiso 1 1 calc R U . . .
H5C H 0.2863 0.7853 0.6996 0.049 Uiso 1 1 calc R U . . .
C6 C 0.5137(3) 0.82863(11) 0.71513(15) 0.0239(5) Uani 1 1 d . . . . .
H6 H 0.4917 0.8681 0.7516 0.029 Uiso 1 1 calc R U . . .
C7 C 0.5640(3) 0.95571(11) 0.62000(13) 0.0190(4) Uani 1 1 d . . . . .
H7A H 0.5472 0.9814 0.6694 0.023 Uiso 1 1 calc R U . . .
H7B H 0.6410 0.9831 0.5957 0.023 Uiso 1 1 calc R U . . .
C8 C 0.4091(3) 0.94700(11) 0.55824(13) 0.0178(4) Uani 1 1 d . . . . .
C9 C 0.2583(3) 0.97219(12) 0.55663(14) 0.0218(5) Uani 1 1 d . . . . .
H9 H 0.2301 1.0071 0.5924 0.026 Uiso 1 1 calc R U . . .
C10 C 0.1525(3) 0.93615(12) 0.49134(14) 0.0218(5) Uani 1 1 d . . . . .
H10 H 0.0401 0.9427 0.4750 0.026 Uiso 1 1 calc R U . . .
C11 C 0.2425(3) 0.89010(11) 0.45605(13) 0.0180(4) Uani 1 1 d . . . . .
C12 C 0.1942(3) 0.83865(11) 0.38498(14) 0.0194(5) Uani 1 1 d . . . . .
C13 C 0.2556(3) 0.86639(12) 0.30966(14) 0.0245(5) Uani 1 1 d . . . . .
H13A H 0.2091 0.9134 0.2933 0.037 Uiso 1 1 calc R U . . .
H13B H 0.2242 0.8330 0.2634 0.037 Uiso 1 1 calc R U . . .
H13C H 0.3724 0.8703 0.3247 0.037 Uiso 1 1 calc R U . . .
C14 C 0.0114(3) 0.83495(13) 0.35938(17) 0.0295(6) Uani 1 1 d . . . . .
H14A H -0.0305 0.8150 0.4049 0.044 Uiso 1 1 calc R U . . .
H14B H -0.0204 0.8045 0.3105 0.044 Uiso 1 1 calc R U . . .
H14C H -0.0319 0.8830 0.3464 0.044 Uiso 1 1 calc R U . . .
C15 C 0.2615(3) 0.76404(12) 0.40582(14) 0.0207(4) Uani 1 1 d . . . . .
C16 C 0.1916(3) 0.70006(13) 0.37934(17) 0.0303(5) Uani 1 1 d . . . . .
H16 H 0.0837 0.6929 0.3509 0.036 Uiso 1 1 calc R U . . .
C17 C 0.3098(3) 0.64623(13) 0.40210(17) 0.0313(6) Uani 1 1 d . . . . .
H17 H 0.2956 0.5965 0.3919 0.038 Uiso 1 1 calc R U . . .
C18 C 0.4471(3) 0.67911(12) 0.44117(14) 0.0218(5) Uani 1 1 d . . . . .
C19 C 0.6091(3) 0.64719(13) 0.47448(14) 0.0244(5) Uani 1 1 d . . . . .
H19A H 0.6869 0.6710 0.4475 0.029 Uiso 1 1 calc R U . . .
H19B H 0.6056 0.5962 0.4588 0.029 Uiso 1 1 calc R U . . .
C20 C 0.6020(3) 0.56924(13) 0.62199(16) 0.0284(5) Uani 1 1 d . . . . .
H20 H 0.6174 0.5304 0.5833 0.034 Uiso 1 1 calc R U . . .
C21 C 0.4224(3) 0.57776(17) 0.61648(19) 0.0415(7) Uani 1 1 d . . . . .
H21A H 0.3778 0.5322 0.6295 0.062 Uiso 1 1 calc R U . . .
H21B H 0.3693 0.5925 0.5604 0.062 Uiso 1 1 calc R U . . .
H21C H 0.4052 0.6141 0.6560 0.062 Uiso 1 1 calc R U . . .
C23 C 0.6881(4) 0.54804(16) 0.70894(17) 0.0413(7) Uani 1 1 d . . . . .
H23A H 0.6777 0.5863 0.7476 0.062 Uiso 1 1 calc R U . . .
H23B H 0.8016 0.5399 0.7104 0.062 Uiso 1 1 calc R U . . .
H23C H 0.6407 0.5042 0.7249 0.062 Uiso 1 1 calc R U . . .
C24 C 0.8992(3) 0.63259(13) 0.59944(16) 0.0283(5) Uani 1 1 d . . . . .
H24 H 0.9439 0.6235 0.6595 0.034 Uiso 1 1 calc R U . . .
C25 C 0.9361(3) 0.56645(14) 0.55329(18) 0.0346(6) Uani 1 1 d . . . . .
H25A H 0.9023 0.5746 0.4936 0.052 Uiso 1 1 calc R U . . .
H25B H 0.8784 0.5254 0.5687 0.052 Uiso 1 1 calc R U . . .
H25C H 1.0513 0.5570 0.5680 0.052 Uiso 1 1 calc R U . . .
C26 C 0.9861(4) 0.69795(16) 0.5764(2) 0.0479(8) Uani 1 1 d . . . . .
H26A H 1.1014 0.6887 0.5887 0.072 Uiso 1 1 calc R U . . .
H26B H 0.9643 0.7392 0.6084 0.072 Uiso 1 1 calc R U . . .
H26C H 0.9484 0.7079 0.5173 0.072 Uiso 1 1 calc R U . . .
N1 N 0.4007(2) 0.89742(9) 0.49602(11) 0.0170(4) Uani 1 1 d . . . . .
N2 N 0.4197(2) 0.75153(9) 0.44577(11) 0.0179(4) Uani 1 1 d . . . . .
P1 P 0.64047(6) 0.86474(3) 0.64813(3) 0.01657(12) Uani 1 1 d . . . . .
P2 P 0.68372(7) 0.65386(3) 0.58827(4) 0.02143(12) Uani 1 1 d . . . . .
Sn1 Sn 0.59999(2) 0.83236(2) 0.48392(2) 0.01771(6) Uani 1 1 d . . . . .

loop_
_atom_site_aniso_label
_atom_site_aniso_U_11
_atom_site_aniso_U_22
_atom_site_aniso_U_33
_atom_site_aniso_U_23
_atom_site_aniso_U_13
_atom_site_aniso_U_12
C1 0.0332(14) 0.0264(12) 0.0240(12) -0.0031(10) -0.0039(11) 0.0023(10)
C2 0.0211(12) 0.0343(13) 0.0372(14) -0.0004(11) 0.0036(11) -0.0019(10)
C3 0.0206(11) 0.0221(11) 0.0194(11) 0.0003(9) -0.0023(9) 0.0030(9)
C4 0.0417(15) 0.0230(11) 0.0206(11) 0.0041(9) 0.0087(11) -0.0012(10)
C5 0.0264(13) 0.0310(13) 0.0419(15) 0.0093(12) 0.0098(12) -0.0041(10)
C6 0.0289(13) 0.0213(11) 0.0244(12) 0.0015(9) 0.0124(11) 0.0002(9)
C7 0.0215(11) 0.0167(10) 0.0176(10) -0.0020(8) 0.0017(9) 0.0007(8)
C8 0.0221(11) 0.0152(9) 0.0152(9) 0.0013(8) 0.0020(9) -0.0005(8)
C9 0.0225(11) 0.0220(10) 0.0205(11) -0.0009(9) 0.0040(9) 0.0054(9)
C10 0.0176(11) 0.0236(11) 0.0228(11) 0.0003(9) 0.0016(9) 0.0029(9)
C11 0.0149(10) 0.0193(10) 0.0182(10) 0.0035(9) 0.0003(9) 0.0015(8)
C12 0.0184(11) 0.0192(10) 0.0172(10) 0.0012(8) -0.0029(9) -0.0005(8)
C13 0.0333(13) 0.0215(11) 0.0160(10) 0.0009(9) -0.0002(10) 0.0026(9)
C14 0.0229(13) 0.0283(12) 0.0320(13) -0.0028(10) -0.0050(11) 0.0014(9)
C15 0.0201(11) 0.0215(10) 0.0186(10) 0.0007(9) -0.0001(9) -0.0002(9)
C16 0.0276(13) 0.0231(11) 0.0330(13) 0.0001(10) -0.0082(11) -0.0048(10)
C17 0.0361(15) 0.0168(10) 0.0354(14) -0.0012(10) -0.0035(12) -0.0020(10)
C18 0.0281(12) 0.0167(10) 0.0193(11) 0.0018(9) 0.0029(10) 0.0023(9)
C19 0.0305(13) 0.0202(11) 0.0208(11) 0.0014(9) 0.0025(10) 0.0061(9)
C20 0.0309(13) 0.0280(12) 0.0258(12) 0.0026(10) 0.0050(11) -0.0008(10)
C21 0.0332(15) 0.0535(17) 0.0395(15) 0.0096(14) 0.0116(13) -0.0051(13)
C23 0.0476(17) 0.0445(15) 0.0298(14) 0.0128(12) 0.0045(13) 0.0008(13)
C24 0.0246(13) 0.0285(12) 0.0296(13) -0.0013(10) 0.0012(11) 0.0022(10)
C25 0.0275(13) 0.0337(13) 0.0411(15) -0.0014(12) 0.0048(12) 0.0104(11)
C26 0.0304(15) 0.0384(15) 0.074(2) -0.0004(16) 0.0095(16) -0.0069(12)
N1 0.0168(9) 0.0161(8) 0.0170(8) 0.0005(7) 0.0016(7) 0.0010(7)
N2 0.0172(9) 0.0180(8) 0.0170(8) -0.0003(7) 0.0008(8) 0.0010(7)
P1 0.0174(3) 0.0157(2) 0.0154(2) 0.0006(2) 0.0011(2) 0.00033(19)
P2 0.0231(3) 0.0192(2) 0.0207(3) -0.0024(2) 0.0021(2) 0.0029(2)
Sn1 0.01558(9) 0.01997(9) 0.01708(9) -0.00320(5) 0.00263(6) 0.00065(5)

loop_
_atom_type_symbol
_atom_type_description
_atom_type_scat_dispersion_real
_atom_type_scat_dispersion_imag
_atom_type_scat_source
C C 0.0181 0.0091 'International Tables Vol C Tables 4.2.6.8 and 6.1.1.4'
H H 0.0000 0.0000 'International Tables Vol C Tables 4.2.6.8 and 6.1.1.4'
N N 0.0311 0.0180 'International Tables Vol C Tables 4.2.6.8 and 6.1.1.4'
P P 0.2955 0.4335 'International Tables Vol C Tables 4.2.6.8 and 6.1.1.4'
Sn Sn 0.0259 5.4591 'International Tables Vol C Tables 4.2.6.8 and 6.1.1.4'

loop_
_geom_angle_atom_site_label_1
_geom_angle_atom_site_label_2
_geom_angle_atom_site_label_3
_geom_angle
_geom_angle_site_symmetry_1
_geom_angle_site_symmetry_3
_geom_angle_publ_flag
C2 C3 C1 111.1(2) . . ?
C2 C3 P1 110.65(16) . . ?
C1 C3 P1 112.87(16) . . ?
C4 C6 C5 110.14(19) . . ?
C4 C6 P1 111.76(17) . . ?
C5 C6 P1 110.64(17) . . ?
C8 C7 P1 106.44(14) . . ?
C9 C8 N1 109.06(19) . . ?
C9 C8 C7 131.7(2) . . ?
N1 C8 C7 118.45(18) . . ?
C8 C9 C10 106.86(19) . . ?
C11 C10 C9 107.5(2) . . ?
C10 C11 N1 108.6(2) . . ?
C10 C11 C12 130.8(2) . . ?
N1 C11 C12 120.58(19) . . ?
C11 C12 C15 112.70(18) . . ?
C11 C12 C14 109.29(19) . . ?
C15 C12 C14 109.52(18) . . ?
C11 C12 C13 109.42(17) . . ?
C15 C12 C13 108.11(18) . . ?
C14 C12 C13 107.7(2) . . ?
C16 C15 N2 108.4(2) . . ?
C16 C15 C12 128.0(2) . . ?
N2 C15 C12 122.90(19) . . ?
C15 C16 C17 107.6(2) . . ?
C18 C17 C16 107.2(2) . . ?
C17 C18 N2 109.4(2) . . ?
C17 C18 C19 128.9(2) . . ?
N2 C18 C19 121.7(2) . . ?
C18 C19 P2 115.29(17) . . ?
C23 C20 C21 110.7(2) . . ?
C23 C20 P2 111.77(19) . . ?
C21 C20 P2 109.48(18) . . ?
C26 C24 C25 111.0(2) . . ?
C26 C24 P2 109.48(18) . . ?
C25 C24 P2 115.94(18) . . ?
C11 N1 C8 107.96(17) . . ?
C11 N1 Sn1 128.17(14) . . ?
C8 N1 Sn1 122.96(14) . . ?
C18 N2 C15 107.41(18) . . ?
C18 N2 Sn1 125.90(15) . . ?
C15 N2 Sn1 125.50(14) . . ?
C3 P1 C7 105.99(10) . . ?
C3 P1 C6 107.21(11) . . ?
C7 P1 C6 105.44(10) . . ?
C3 P1 Sn1 120.08(7) . . ?
C7 P1 Sn1 89.68(7) . . ?
C6 P1 Sn1 123.85(8) . . ?
C19 P2 C24 101.25(11) . . ?
C19 P2 C20 100.39(12) . . ?
C24 P2 C20 102.68(11) . . ?
N1 Sn1 N2 83.83(7) . . ?
N1 Sn1 P1 72.94(5) . . ?
N2 Sn1 P1 111.76(5) . . ?

loop_
_geom_bond_atom_site_label_1
_geom_bond_atom_site_label_2
_geom_bond_distance
_geom_bond_site_symmetry_2
_geom_bond_publ_flag
C1 C3 1.532(3) . ?
C2 C3 1.525(3) . ?
C3 P1 1.844(2) . ?
C4 C6 1.527(3) . ?
C5 C6 1.532(4) . ?
C6 P1 1.850(2) . ?
C7 C8 1.495(3) . ?
C7 P1 1.849(2) . ?
C8 C9 1.372(3) . ?
C8 N1 1.379(3) . ?
C9 C10 1.419(3) . ?
C10 C11 1.374(3) . ?
C11 N1 1.378(3) . ?
C11 C12 1.508(3) . ?
C12 C15 1.523(3) . ?
C12 C14 1.533(3) . ?
C12 C13 1.552(3) . ?
C15 C16 1.369(3) . ?
C15 N2 1.391(3) . ?
C16 C17 1.421(4) . ?
C17 C18 1.359(4) . ?
C18 N2 1.383(3) . ?
C18 C19 1.501(3) . ?
C19 P2 1.858(2) . ?
C20 C23 1.520(4) . ?
C20 C21 1.531(4) . ?
C20 P2 1.870(2) . ?
C24 C26 1.527(4) . ?
C24 C25 1.528(4) . ?
C24 P2 1.860(3) . ?
N1 Sn1 2.1464(17) . ?
N2 Sn1 2.1567(18) . ?
P1 Sn1 2.7378(5) . ?
